data_9000043
loop_
_publ_author_name
'Kasper, J. S.'
'Lucht, C. M.'
'Harker, D.'

_publ_section_title
;
 The crystal structure of decaborane
;
_journal_name_full 'American Mineralogist'
_journal_page_first 768
_journal_page_last 768
_journal_volume 33
_journal_year 1948
_chemical_formula_sum 'B10 H14'
_chemical_name_common Decaborane
_space_group_IT_number 13
_space_group_name_Hall '-P 2yc (-1/2*x+z,1/2*x,y)'
_space_group_name_H-M_alt 'P 1 2/c 1 (c,2*a+c,b)'
_symmetry_space_group_name_H-M 'P 1 2/c 1 (c,2*a+c,b)'
_cell_angle_alpha 90
_cell_angle_beta 90
_cell_angle_gamma 90.
_cell_length_a 14.37
_cell_length_b 20.98
_cell_length_c 5.69
_cell_formula_units_Z 8
_cell_volume 1715.436
_exptl_crystal_density_diffrn 0.837
_cod_original_sg_symbol_H-M 'C 1 1 2/a'
_cod_database_code 9000043

loop_
_symmetry_equiv_pos_as_xyz
x,y,z
1/2+x,1/2+y,z
1/2+x,y,-z
+x,1/2+y,-z
1/2-x,-y,z
-x,1/2-y,z
-x,-y,-z
1/2-x,1/2-y,-z

loop_
_atom_site_label
_atom_site_fract_x
_atom_site_fract_y
_atom_site_fract_z
B1 0.03300 0.32800 0.00000
B2 0.10900 0.27600 0.14200
B3 0.10900 0.27600 -0.14200
B4 0.09700 0.20200 0.00000
B5 0.01900 0.21000 0.22800
B6 0.21700 0.07800 0.50000
B7 0.14100 0.02600 0.64200
B8 0.14100 0.02600 0.35800
B9 0.15300 -0.04800 0.50000
B10 0.23100 -0.04000 0.72800

_database_code_amcsd 0000046
